data_4348634
loop_
_publ_author_name
'Yamashita, Ken-Ichi'
'Sakata, Naoya'
'Ogawa, Takuji'

_publ_section_title
;
 Systematic Structural Elucidation for the Protonated Form of Rare Earth
 Bis(porphyrinato) Double-Decker Complexes: Direct Structural Evidence of
 the Location of the Attached Proton.
;
_journal_issue 17
_journal_name_full 'Inorganic chemistry'
_journal_page_first 8935
_journal_page_last 8942
_journal_paper_doi 10.1021/acs.inorgchem.6b01442
_journal_volume 55
_journal_year 2016
_chemical_formula_sum 'C90 H61 Cl2 N8 Tb'
_chemical_formula_weight 1484.28
_space_group_crystal_system orthorhombic
_space_group_IT_number 70
_space_group_name_Hall '-F 2uv 2vw'
_space_group_name_H-M_alt 'F d d d :2'
_atom_sites_solution_hydrogens geom
_audit_creation_method SHELXL-2014/7
_cell_angle_alpha 90
_cell_angle_beta 90
_cell_angle_gamma 90
_cell_formula_units_Z 8
_cell_length_a 21.495(4)
_cell_length_b 21.680(4)
_cell_length_c 31.325(6)
_cell_measurement_reflns_used 12860
_cell_measurement_temperature 123(2)
_cell_measurement_theta_max 27.47
_cell_measurement_theta_min 3.05
_cell_volume 14598(5)
_computing_cell_refinement 'Rigaku RAPID AUTO'
_computing_data_collection 'Rigaku RAPID AUTO'
_computing_data_reduction 'Rigaku RAPID AUTO'
_computing_molecular_graphics 'Bruker XSHELL'
_computing_publication_material 'CIFTAB-2014/2 (Sheldrick, 2014)'
_computing_structure_refinement 'SHELXL-2014/7 (Sheldrick, 2014)'
_computing_structure_solution 'SHELXT-2014/6 (Sheldrick, 2014)'
_diffrn_ambient_temperature 293(2)
_diffrn_measured_fraction_theta_full 0.998
_diffrn_measured_fraction_theta_max 0.998
_diffrn_measurement_device_type 'Rigaku VariMax RAPID FR-E'
_diffrn_measurement_method 'profile data from \w-scans'
_diffrn_radiation_type MoK\a
_diffrn_radiation_wavelength 0.71073
_diffrn_reflns_av_R_equivalents 0.0530
_diffrn_reflns_av_unetI/netI 0.0379
_diffrn_reflns_Laue_measured_fraction_full 0.998
_diffrn_reflns_Laue_measured_fraction_max 0.998
_diffrn_reflns_limit_h_max 27
_diffrn_reflns_limit_h_min -27
_diffrn_reflns_limit_k_max 28
_diffrn_reflns_limit_k_min -28
_diffrn_reflns_limit_l_max 40
_diffrn_reflns_limit_l_min -40
_diffrn_reflns_number 34601
_diffrn_reflns_point_group_measured_fraction_full 0.998
_diffrn_reflns_point_group_measured_fraction_max 0.998
_diffrn_reflns_theta_full 25.242
_diffrn_reflns_theta_max 27.483
_diffrn_reflns_theta_min 3.044
_diffrn_source 'Rotating anode X-ray tube'
_exptl_absorpt_coefficient_mu 1.095
_exptl_absorpt_correction_T_max 1.0000
_exptl_absorpt_correction_T_min 0.5957
_exptl_absorpt_correction_type multi-scan
_exptl_crystal_colour purple
_exptl_crystal_density_diffrn 1.351
_exptl_crystal_description block
_exptl_crystal_F_000 6048
_exptl_crystal_size_max 0.180
_exptl_crystal_size_mid 0.100
_exptl_crystal_size_min 0.080
_refine_diff_density_max 0.986
_refine_diff_density_min -0.847
_refine_diff_density_rms 0.094
_refine_ls_extinction_method none
_refine_ls_goodness_of_fit_ref 1.205
_refine_ls_hydrogen_treatment constr
_refine_ls_matrix_type full
_refine_ls_number_parameters 238
_refine_ls_number_reflns 4199
_refine_ls_number_restraints 7
_refine_ls_restrained_S_all 1.207
_refine_ls_R_factor_all 0.0819
_refine_ls_R_factor_gt 0.0709
_refine_ls_shift/su_max 0.000
_refine_ls_shift/su_mean 0.000
_refine_ls_structure_factor_coef Fsqd
_refine_ls_weighting_details 'w=1/[\s^2^(Fo^2^)+(0.0913P)^2^+42.7035P] where P=(Fo^2^+2Fc^2^)/3'
_refine_ls_weighting_scheme calc
_refine_ls_wR_factor_gt 0.1694
_refine_ls_wR_factor_ref 0.1758
_reflns_Friedel_coverage 0.000
_reflns_number_gt 3820
_reflns_number_total 4199
_reflns_threshold_expression 'I > 2\s(I)'
_cod_data_source_file ic6b01442_si_002.cif
_cod_data_source_block TbDCE
_cod_original_sg_symbol_H-M 'F d d d'
_cod_database_code 4348634
_shelx_shelxl_version_number 2014/7
_shelx_space_group_comment
;
The symmetry employed for this shelxl refinement is uniquely defined
by the following loop, which should always be used as a source of
symmetry information in preference to the above space-group names.
They are only intended as comments.
;
_shelx_estimated_absorpt_t_min 0.827
_shelx_estimated_absorpt_t_max 0.917

loop_
_space_group_symop_operation_xyz
'x, y, z'
'-x+3/4, -y+3/4, z'
'-x+3/4, y, -z+3/4'
'x, -y+3/4, -z+3/4'
'x, y+1/2, z+1/2'
'-x+3/4, -y+5/4, z+1/2'
'-x+3/4, y+1/2, -z+5/4'
'x, -y+5/4, -z+5/4'
'x+1/2, y, z+1/2'
'-x+5/4, -y+3/4, z+1/2'
'-x+5/4, y, -z+5/4'
'x+1/2, -y+3/4, -z+5/4'
'x+1/2, y+1/2, z'
'-x+5/4, -y+5/4, z'
'-x+5/4, y+1/2, -z+3/4'
'x+1/2, -y+5/4, -z+3/4'
'-x, -y, -z'
'x-3/4, y-3/4, -z'
'x-3/4, -y, z-3/4'
'-x, y-3/4, z-3/4'
'-x, -y+1/2, -z+1/2'
'x-3/4, y-1/4, -z+1/2'
'x-3/4, -y+1/2, z-1/4'
'-x, y-1/4, z-1/4'
'-x+1/2, -y, -z+1/2'
'x-1/4, y-3/4, -z+1/2'
'x-1/4, -y, z-1/4'
'-x+1/2, y-3/4, z-1/4'
'-x+1/2, -y+1/2, -z'
'x-1/4, y-1/4, -z'
'x-1/4, -y+1/2, z-3/4'
'-x+1/2, y-1/4, z-3/4'

loop_
_atom_site_label
_atom_site_type_symbol
_atom_site_fract_x
_atom_site_fract_y
_atom_site_fract_z
_atom_site_U_iso_or_equiv
_atom_site_adp_type
_atom_site_occupancy
_atom_site_site_symmetry_order
_atom_site_calc_flag
_atom_site_refinement_flags_posn
_atom_site_refinement_flags_adp
_atom_site_refinement_flags_occupancy
Tb1 Tb 0.6250 0.6250 0.6250 0.05040(19) Uani 1 4 d S T P
N1 N 0.71603(16) 0.65327(16) 0.67199(11) 0.0415(7) Uani 1 1 d . . .
N2 N 0.65495(17) 0.53394(16) 0.67164(12) 0.0463(8) Uani 1 1 d . . .
C1 C 0.7342(2) 0.7115(2) 0.68331(14) 0.0466(9) Uani 1 1 d . . .
C2 C 0.7971(2) 0.7105(2) 0.69902(15) 0.0527(11) Uani 1 1 d . . .
H2 H 0.8200 0.7441 0.7087 0.063 Uiso 1 1 calc R U .
C3 C 0.8165(2) 0.6517(2) 0.69704(15) 0.0537(11) Uani 1 1 d . . .
H3 H 0.8555 0.6370 0.7049 0.064 Uiso 1 1 calc R U .
C4 C 0.7660(2) 0.61557(19) 0.68054(14) 0.0441(9) Uani 1 1 d . . .
C5 C 0.7676(2) 0.5508(2) 0.67804(13) 0.0452(9) Uani 1 1 d . . .
C6 C 0.7147(2) 0.5131(2) 0.67433(14) 0.0477(10) Uani 1 1 d . . .
C7 C 0.7138(2) 0.4468(2) 0.67815(17) 0.0569(12) Uani 1 1 d . . .
H7 H 0.7482 0.4209 0.6791 0.068 Uiso 1 1 calc R U .
C8 C 0.6544(2) 0.4295(2) 0.68010(18) 0.0597(12) Uani 1 1 d . . .
H8 H 0.6400 0.3893 0.6828 0.072 Uiso 1 1 calc R U .
C9 C 0.6169(2) 0.4832(2) 0.67730(16) 0.0514(11) Uani 1 1 d . . .
C10 C 0.5522(2) 0.4849(2) 0.68328(15) 0.0499(10) Uani 1 1 d . . .
C11 C 0.8295(2) 0.5204(2) 0.68315(14) 0.0492(10) Uani 1 1 d . . .
C12 C 0.8416(2) 0.4802(2) 0.71652(16) 0.0563(11) Uani 1 1 d . . .
H12 H 0.8105 0.4717 0.7363 0.068 Uiso 1 1 calc R U .
C13 C 0.8994(3) 0.4525(3) 0.7210(2) 0.0707(15) Uani 1 1 d . . .
H13 H 0.9068 0.4254 0.7435 0.085 Uiso 1 1 calc R U .
C14 C 0.9460(3) 0.4656(3) 0.6916(3) 0.091(2) Uani 1 1 d . . .
H14 H 0.9850 0.4475 0.6943 0.109 Uiso 1 1 calc R U .
C15 C 0.9340(3) 0.5055(4) 0.6587(2) 0.0841(18) Uani 1 1 d . . .
H15 H 0.9652 0.5141 0.6391 0.101 Uiso 1 1 calc R U .
C16 C 0.8767(2) 0.5329(3) 0.65420(19) 0.0693(15) Uani 1 1 d . . .
H16 H 0.8696 0.5599 0.6317 0.083 Uiso 1 1 calc R U .
C17 C 0.5218(2) 0.4259(2) 0.69632(18) 0.0585(12) Uani 1 1 d . . .
C18 C 0.5347(3) 0.4003(3) 0.7355(2) 0.0831(19) Uani 1 1 d . . .
H18 H 0.5639 0.4191 0.7532 0.100 Uiso 1 1 calc R U .
C19 C 0.5052(4) 0.3475(3) 0.7488(3) 0.112(3) Uani 1 1 d . . .
H19 H 0.5152 0.3309 0.7753 0.135 Uiso 1 1 calc R U .
C20 C 0.4620(4) 0.3191(3) 0.7243(3) 0.107(3) Uani 1 1 d . . .
H20 H 0.4414 0.2841 0.7340 0.128 Uiso 1 1 calc R U .
C21 C 0.4491(3) 0.3433(3) 0.6847(3) 0.097(2) Uani 1 1 d . . .
H21 H 0.4214 0.3230 0.6668 0.117 Uiso 1 1 calc R U .
C22 C 0.4772(3) 0.3980(3) 0.6709(2) 0.0749(16) Uani 1 1 d . . .
H22 H 0.4661 0.4155 0.6449 0.090 Uiso 1 1 calc R U .
C23 C 0.6492(9) 0.2642(9) 0.6081(6) 0.184(14) Uani 0.5 1 d D U P
H23A H 0.6816 0.2347 0.6149 0.221 Uiso 0.5 1 calc R U P
H23B H 0.6679 0.3048 0.6056 0.221 Uiso 0.5 1 calc R U P
Cl1 Cl 0.6137(5) 0.2447(7) 0.5619(3) 0.246(5) Uani 0.5 1 d D U P

loop_
_atom_site_aniso_label
_atom_site_aniso_U_11
_atom_site_aniso_U_22
_atom_site_aniso_U_33
_atom_site_aniso_U_23
_atom_site_aniso_U_13
_atom_site_aniso_U_12
Tb1 0.0354(2) 0.0490(3) 0.0668(3) 0.000 0.000 0.000
N1 0.0377(17) 0.0464(18) 0.0405(17) -0.0043(14) -0.0018(14) -0.0004(15)
N2 0.0400(19) 0.0413(18) 0.058(2) 0.0000(15) -0.0063(16) 0.0021(15)
C1 0.045(2) 0.047(2) 0.048(2) -0.0048(18) 0.0000(18) -0.0041(19)
C2 0.046(2) 0.054(3) 0.058(3) -0.007(2) -0.003(2) -0.005(2)
C3 0.043(2) 0.060(3) 0.058(3) 0.002(2) -0.011(2) -0.001(2)
C4 0.042(2) 0.047(2) 0.043(2) -0.0022(17) -0.0017(17) -0.0003(17)
C5 0.044(2) 0.051(2) 0.040(2) -0.0020(17) -0.0023(17) 0.0060(19)
C6 0.045(2) 0.046(2) 0.052(2) -0.0011(19) -0.0023(19) 0.0041(19)
C7 0.057(3) 0.041(2) 0.073(3) -0.005(2) -0.009(2) 0.008(2)
C8 0.056(3) 0.041(2) 0.083(3) -0.001(2) -0.009(3) 0.001(2)
C9 0.050(3) 0.044(2) 0.060(3) 0.002(2) -0.005(2) -0.0030(19)
C10 0.045(2) 0.043(2) 0.062(3) 0.003(2) -0.0062(19) -0.0027(19)
C11 0.045(2) 0.054(2) 0.049(2) -0.0075(19) -0.0030(19) 0.004(2)
C12 0.053(3) 0.050(2) 0.066(3) 0.000(2) -0.012(2) 0.003(2)
C13 0.067(3) 0.054(3) 0.090(4) -0.002(3) -0.027(3) 0.011(3)
C14 0.060(4) 0.081(4) 0.132(6) -0.028(4) -0.024(4) 0.033(3)
C15 0.051(3) 0.112(5) 0.089(4) -0.011(4) 0.009(3) 0.015(3)
C16 0.052(3) 0.088(4) 0.067(3) -0.002(3) 0.001(2) 0.011(3)
C17 0.046(2) 0.044(2) 0.085(3) 0.005(2) -0.002(2) -0.003(2)
C18 0.077(4) 0.062(3) 0.111(5) 0.031(3) -0.018(4) -0.011(3)
C19 0.106(6) 0.076(4) 0.156(8) 0.053(5) -0.023(5) -0.027(5)
C20 0.092(5) 0.056(4) 0.172(8) 0.029(5) 0.006(5) -0.012(4)
C21 0.069(4) 0.070(4) 0.154(7) -0.022(5) 0.007(4) -0.026(3)
C22 0.062(3) 0.071(3) 0.092(4) -0.007(3) 0.001(3) -0.020(3)
C23 0.112(15) 0.117(14) 0.32(4) 0.098(19) -0.11(2) -0.018(11)
Cl1 0.204(9) 0.342(16) 0.190(8) -0.038(9) 0.041(6) 0.051(9)

loop_
_atom_type_symbol
_atom_type_description
_atom_type_scat_dispersion_real
_atom_type_scat_dispersion_imag
_atom_type_scat_source
C C 0.0033 0.0016 'International Tables Vol C Tables 4.2.6.8 and 6.1.1.4'
H H 0.0000 0.0000 'International Tables Vol C Tables 4.2.6.8 and 6.1.1.4'
N N 0.0061 0.0033 'International Tables Vol C Tables 4.2.6.8 and 6.1.1.4'
Cl Cl 0.1484 0.1585 'International Tables Vol C Tables 4.2.6.8 and 6.1.1.4'
Tb Tb -0.1723 4.1537 'International Tables Vol C Tables 4.2.6.8 and 6.1.1.4'

loop_
_geom_angle_atom_site_label_1
_geom_angle_atom_site_label_2
_geom_angle_atom_site_label_3
_geom_angle
_geom_angle_site_symmetry_1
_geom_angle_site_symmetry_3
N1 Tb1 N1 151.90(16) . 11
N1 Tb1 N1 78.35(15) . 8
N1 Tb1 N1 108.65(16) 11 8
N1 Tb1 N1 108.65(16) . 14
N1 Tb1 N1 78.35(15) 11 14
N1 Tb1 N1 151.90(16) 8 14
N1 Tb1 N2 136.13(11) . 11
N1 Tb1 N2 69.92(12) 11 11
N1 Tb1 N2 70.86(12) 8 11
N1 Tb1 N2 87.15(12) 14 11
N1 Tb1 N2 70.86(12) . 14
N1 Tb1 N2 87.15(12) 11 14
N1 Tb1 N2 136.13(11) 8 14
N1 Tb1 N2 69.92(12) 14 14
N2 Tb1 N2 150.62(17) 11 14
N1 Tb1 N2 87.15(12) . 8
N1 Tb1 N2 70.86(12) 11 8
N1 Tb1 N2 69.92(12) 8 8
N1 Tb1 N2 136.13(11) 14 8
N2 Tb1 N2 109.74(17) 11 8
N2 Tb1 N2 77.92(16) 14 8
N1 Tb1 N2 69.92(12) . .
N1 Tb1 N2 136.13(11) 11 .
N1 Tb1 N2 87.15(12) 8 .
N1 Tb1 N2 70.86(12) 14 .
N2 Tb1 N2 77.92(16) 11 .
N2 Tb1 N2 109.74(17) 14 .
N2 Tb1 N2 150.62(17) 8 .
C1 N1 C4 105.9(3) . .
C1 N1 Tb1 126.6(3) . .
C4 N1 Tb1 125.1(3) . .
C6 N2 C9 106.6(4) . .
C6 N2 Tb1 122.1(3) . .
C9 N2 Tb1 122.9(3) . .
N1 C1 C10 127.3(4) . 14
N1 C1 C2 110.0(4) . .
C10 C1 C2 122.5(4) 14 .
C3 C2 C1 106.9(4) . .
C3 C2 H2 126.6 . .
C1 C2 H2 126.6 . .
C2 C3 C4 107.5(4) . .
C2 C3 H3 126.3 . .
C4 C3 H3 126.3 . .
N1 C4 C5 126.9(4) . .
N1 C4 C3 109.7(4) . .
C5 C4 C3 123.1(4) . .
C4 C5 C6 124.4(4) . .
C4 C5 C11 117.2(4) . .
C6 C5 C11 118.2(4) . .
N2 C6 C5 125.1(4) . .
N2 C6 C7 108.7(4) . .
C5 C6 C7 125.7(4) . .
C8 C7 C6 107.3(4) . .
C8 C7 H7 126.3 . .
C6 C7 H7 126.3 . .
C7 C8 C9 108.1(4) . .
C7 C8 H8 126.0 . .
C9 C8 H8 126.0 . .
N2 C9 C10 125.6(4) . .
N2 C9 C8 109.0(4) . .
C10 C9 C8 125.1(5) . .
C1 C10 C9 125.1(4) 14 .
C1 C10 C17 117.8(4) 14 .
C9 C10 C17 116.6(4) . .
C12 C11 C16 118.5(5) . .
C12 C11 C5 121.8(4) . .
C16 C11 C5 119.7(4) . .
C13 C12 C11 121.2(5) . .
C13 C12 H12 119.4 . .
C11 C12 H12 119.4 . .
C12 C13 C14 119.3(6) . .
C12 C13 H13 120.3 . .
C14 C13 H13 120.3 . .
C15 C14 C13 119.4(5) . .
C15 C14 H14 120.3 . .
C13 C14 H14 120.3 . .
C16 C15 C14 121.3(6) . .
C16 C15 H15 119.4 . .
C14 C15 H15 119.4 . .
C15 C16 C11 120.2(6) . .
C15 C16 H16 119.9 . .
C11 C16 H16 119.9 . .
C18 C17 C22 118.5(5) . .
C18 C17 C10 120.0(5) . .
C22 C17 C10 121.3(5) . .
C17 C18 C19 120.9(7) . .
C17 C18 H18 119.6 . .
C19 C18 H18 119.6 . .
C20 C19 C18 121.5(8) . .
C20 C19 H19 119.2 . .
C18 C19 H19 119.2 . .
C19 C20 C21 118.5(7) . .
C19 C20 H20 120.8 . .
C21 C20 H20 120.8 . .
C20 C21 C22 121.0(7) . .
C20 C21 H21 119.5 . .
C22 C21 H21 119.5 . .
C17 C22 C21 119.4(7) . .
C17 C22 H22 120.3 . .
C21 C22 H22 120.3 . .
C23 C23 Cl1 107.2(14) 11 .
C23 C23 H23A 110.3 11 .
Cl1 C23 H23A 110.3 . .
C23 C23 H23B 110.3 11 .
Cl1 C23 H23B 110.3 . .
H23A C23 H23B 108.5 . .

loop_
_geom_bond_atom_site_label_1
_geom_bond_atom_site_label_2
_geom_bond_distance
_geom_bond_site_symmetry_2
Tb1 N1 2.524(3) .
Tb1 N1 2.524(3) 11
Tb1 N1 2.524(3) 8
Tb1 N1 2.524(3) 14
Tb1 N2 2.539(4) 11
Tb1 N2 2.539(4) 14
Tb1 N2 2.539(4) 8
Tb1 N2 2.539(4) .
N1 C1 1.369(5) .
N1 C4 1.377(6) .
N2 C6 1.364(6) .
N2 C9 1.382(6) .
C1 C10 1.401(6) 14
C1 C2 1.439(6) .
C2 C3 1.344(7) .
C2 H2 0.9300 .
C3 C4 1.434(6) .
C3 H3 0.9300 .
C4 C5 1.406(6) .
C5 C6 1.405(6) .
C5 C11 1.493(6) .
C6 C7 1.443(6) .
C7 C8 1.332(7) .
C7 H7 0.9300 .
C8 C9 1.417(7) .
C8 H8 0.9300 .
C9 C10 1.405(6) .
C10 C1 1.401(6) 14
C10 C17 1.493(6) .
C11 C12 1.385(7) .
C11 C16 1.388(7) .
C12 C13 1.387(8) .
C12 H12 0.9300 .
C13 C14 1.390(10) .
C13 H13 0.9300 .
C14 C15 1.370(10) .
C14 H14 0.9300 .
C15 C16 1.375(8) .
C15 H15 0.9300 .
C16 H16 0.9300 .
C17 C18 1.374(8) .
C17 C22 1.384(8) .
C18 C19 1.374(9) .
C18 H18 0.9300 .
C19 C20 1.354(12) .
C19 H19 0.9300 .
C20 C21 1.375(12) .
C20 H20 0.9300 .
C21 C22 1.399(9) .
C21 H21 0.9300 .
C22 H22 0.9300 .
C23 C23 1.49(5) 11
C23 Cl1 1.689(10) .
C23 H23A 0.9700 .
C23 H23B 0.9700 .
